data_4105869
loop_
_publ_author_name
'Shoji Shinamura'
'Itaru Osaka'
'Eigo Miyazaki'
'Akiko Nakao'
'Masakazu Yamagishi'
'Jun Takeya'
'Kazuo Takimiya'

_publ_section_title
;
 Linear- and Angular-Shaped Naphthodithiophenes: Selective Synthesis,
 Properties, and Application to Organic Field-Effect Transistors
;
_journal_name_full 'Journal of the American Chemical Society'
_journal_page_first 5024
_journal_page_last 5035
_journal_paper_doi 10.1021/ja110973m
_journal_volume 133
_journal_year 2011
_chemical_formula_moiety 'C26 H16 S2'
_chemical_formula_sum 'C26 H16 S2'
_chemical_formula_weight 392.51
_chemical_name_common DPh-BTBT
_chemical_name_systematic
; 
 DPh-BTBT  
;
_space_group_IT_number 14
_symmetry_cell_setting monoclinic
_symmetry_space_group_name_Hall '-P 2yab'
_symmetry_space_group_name_H-M 'P 1 21/a 1'
_atom_sites_solution_hydrogens geom
_atom_sites_solution_primary direct
_atom_sites_solution_secondary difmap
_audit_creation_method SHELXL-97
_cell_angle_alpha 90.00
_cell_angle_beta 93.06(3)
_cell_angle_gamma 90.00
_cell_formula_units_Z 2
_cell_length_a 6.334(2)
_cell_length_b 7.462(5)
_cell_length_c 19.516(2)
_cell_measurement_temperature 296(2)
_cell_volume 921.1(7)
_computing_cell_refinement PROCESS-AUTO
_computing_data_collection PROCESS-AUTO
_computing_data_reduction 'SHELXS-97 (Sheldrick, 1990)'
_computing_structure_refinement 'SHELXL-97 (Sheldrick, 1997)'
_computing_structure_solution 'SHELXS-97 (Sheldrick, 1990)'
_diffrn_ambient_temperature 296(2)
_diffrn_measured_fraction_theta_full 0.416
_diffrn_measured_fraction_theta_max 0.416
_diffrn_measurement_device_type 'Rigaku DSC imaging plate'
_diffrn_measurement_method \w
_diffrn_radiation_monochromator Si
_diffrn_radiation_source 'SPring-8 BL08B bending magnet beamline'
_diffrn_radiation_type synchrotron
_diffrn_radiation_wavelength 1.00000
_diffrn_reflns_av_R_equivalents 0.0822
_diffrn_reflns_av_sigmaI/netI 0.0676
_diffrn_reflns_limit_h_max 3
_diffrn_reflns_limit_h_min -3
_diffrn_reflns_limit_k_max 8
_diffrn_reflns_limit_k_min -12
_diffrn_reflns_limit_l_max 32
_diffrn_reflns_limit_l_min -18
_diffrn_reflns_number 4197
_diffrn_reflns_theta_full 56.44
_diffrn_reflns_theta_max 56.44
_diffrn_reflns_theta_min 2.94
_exptl_absorpt_coefficient_mu 2.629
_exptl_absorpt_correction_type none
_exptl_crystal_colour Colorless
_exptl_crystal_density_diffrn 1.415
_exptl_crystal_description Platelet
_exptl_crystal_F_000 380
_exptl_crystal_size_max 0.10
_exptl_crystal_size_mid 0.10
_exptl_crystal_size_min 0.10
_refine_diff_density_max 1.130
_refine_diff_density_min -0.426
_refine_diff_density_rms 0.129
_refine_ls_extinction_method none
_refine_ls_goodness_of_fit_ref 1.011
_refine_ls_hydrogen_treatment noref
_refine_ls_matrix_type full
_refine_ls_number_parameters 152
_refine_ls_number_reflns 1860
_refine_ls_number_restraints 0
_refine_ls_restrained_S_all 1.011
_refine_ls_R_factor_all 0.1064
_refine_ls_R_factor_gt 0.0843
_refine_ls_shift/su_max 0.013
_refine_ls_shift/su_mean 0.003
_refine_ls_structure_factor_coef Fsqd
_refine_ls_weighting_details 'calc w=1/[\s^2^(Fo^2^)+(0.1706P)^2^+0.0000P] where P=(Fo^2^+2Fc^2^)/3'
_refine_ls_weighting_scheme calc
_refine_ls_wR_factor_gt 0.2231
_refine_ls_wR_factor_ref 0.2377
_reflns_number_gt 1284
_reflns_number_total 1860
_reflns_threshold_expression >2sigma(I)
_cod_data_source_file ja110973m_si_002_2.cif
_cod_data_source_block DPh-BTBT
_cod_original_sg_symbol_H-M 'P 21/ a'
_cod_database_code 4105869

loop_
_symmetry_equiv_pos_as_xyz
'x, y, z'
'-x+1/2, y+1/2, -z'
'-x, -y, -z'
'x-1/2, -y-1/2, z'

loop_
_atom_site_label
_atom_site_type_symbol
_atom_site_fract_x
_atom_site_fract_y
_atom_site_fract_z
_atom_site_U_iso_or_equiv
_atom_site_adp_type
_atom_site_occupancy
_atom_site_symmetry_multiplicity
_atom_site_calc_flag
_atom_site_refinement_flags
S1 S 0.2095(3) 0.40762(10) 0.95623(4) 0.0345(8) Uani 1 1 d .
C1 C 0.4121(10) 0.4703(3) 1.01501(15) 0.0261(19) Uani 1 1 d .
C2 C 0.3718(10) 0.4630(4) 0.88881(15) 0.031(2) Uani 1 1 d .
C3 C 0.5704(10) 0.5287(3) 0.91070(15) 0.028(2) Uani 1 1 d .
C4 C 0.7111(14) 0.5786(5) 0.86184(17) 0.035(3) Uani 1 1 d .
C5 C 0.6471(11) 0.5663(4) 0.79208(16) 0.027(2) Uani 1 1 d .
C6 C 0.4469(10) 0.5056(4) 0.77031(15) 0.024(2) Uani 1 1 d .
C7 C 0.3077(12) 0.4508(4) 0.81891(16) 0.029(2) Uani 1 1 d .
C8 C 0.3805(9) 0.5017(4) 0.69591(14) 0.029(2) Uani 1 1 d .
C9 C 0.4731(11) 0.6194(4) 0.64937(16) 0.034(2) Uani 1 1 d .
C10 C 0.4057(11) 0.6148(4) 0.57973(17) 0.039(2) Uani 1 1 d .
H5 H 0.4650 0.6937 0.5493 0.047 Uiso 1 1 calc R
C11 C 0.2534(10) 0.4958(5) 0.55568(17) 0.039(2) Uani 1 1 d .
C12 C 0.1594(11) 0.3797(5) 0.60120(18) 0.042(2) Uani 1 1 d .
H7 H 0.0528 0.3019 0.5855 0.051 Uiso 1 1 calc R
C13 C 0.2269(11) 0.3814(4) 0.67064(17) 0.041(3) Uani 1 1 d .
H1 H 0.830(11) 0.617(5) 0.873(2) 0.012(12) Uiso 1 1 d .
H2 H 0.764(11) 0.608(5) 0.765(2) 0.034(13) Uiso 1 1 d .
H3 H 0.157(13) 0.422(6) 0.805(2) 0.029(15) Uiso 1 1 d .
H4 H 0.585(10) 0.704(6) 0.667(2) 0.041(13) Uiso 1 1 d .
H6 H 0.224(13) 0.495(7) 0.511(3) 0.058(15) Uiso 1 1 d .
H8 H 0.162(7) 0.299(5) 0.6993(17) 0.021(10) Uiso 1 1 d .

loop_
_atom_site_aniso_label
_atom_site_aniso_U_11
_atom_site_aniso_U_22
_atom_site_aniso_U_33
_atom_site_aniso_U_23
_atom_site_aniso_U_13
_atom_site_aniso_U_12
S1 0.058(2) 0.0226(4) 0.0228(4) -0.0011(2) 0.0018(5) -0.0057(4)
C1 0.042(6) 0.0135(10) 0.0229(12) -0.0007(8) 0.0003(18) -0.0005(16)
C2 0.056(7) 0.0140(10) 0.0222(11) 0.0007(8) 0.005(2) -0.0017(17)
C3 0.047(7) 0.0130(10) 0.0226(12) 0.0002(8) 0.0011(19) 0.0028(17)
C4 0.058(9) 0.0211(13) 0.0237(13) -0.0006(10) -0.004(2) -0.003(2)
C5 0.037(7) 0.0220(13) 0.0236(12) 0.0007(10) 0.005(2) -0.0017(19)
C6 0.032(6) 0.0156(10) 0.0257(12) -0.0001(9) -0.002(2) -0.0056(17)
C7 0.042(8) 0.0192(12) 0.0240(12) -0.0007(9) 0.001(2) -0.003(2)
C8 0.046(6) 0.0178(11) 0.0218(11) -0.0006(9) 0.0006(19) 0.0041(16)
C9 0.057(7) 0.0229(13) 0.0238(13) 0.0000(10) 0.003(2) -0.0008(19)
C10 0.067(8) 0.0276(14) 0.0234(13) 0.0047(10) 0.004(2) 0.006(2)
C11 0.060(8) 0.0340(16) 0.0225(13) -0.0009(11) 0.000(2) 0.005(2)
C12 0.066(8) 0.0331(17) 0.0277(14) -0.0036(12) 0.000(2) -0.004(2)
C13 0.074(8) 0.0266(14) 0.0232(13) -0.0002(10) 0.002(2) -0.007(2)

loop_
_atom_type_symbol
_atom_type_description
_atom_type_scat_dispersion_real
_atom_type_scat_dispersion_imag
_atom_type_scat_source
C C 0.0181 0.0091 'International Tables Vol C Tables 4.2.6.8 and 6.1.1.4'
H H 0.0000 0.0000 'International Tables Vol C Tables 4.2.6.8 and 6.1.1.4'
S S 0.3331 0.5567 'International Tables Vol C Tables 4.2.6.8 and 6.1.1.4'

loop_
_geom_angle_atom_site_label_1
_geom_angle_atom_site_label_2
_geom_angle_atom_site_label_3
_geom_angle
_geom_angle_site_symmetry_1
_geom_angle_site_symmetry_3
_geom_angle_publ_flag
C1 S1 C2 89.4(2) . . yes
C1 C1 C3 114.1(5) 3_667 3_667 yes
C1 C1 S1 113.3(3) 3_667 . yes
C3 C1 S1 132.5(4) 3_667 . yes
C3 C2 C7 121.9(4) . . yes
C3 C2 S1 114.0(2) . . yes
C7 C2 S1 124.0(5) . . yes
C4 C3 C2 119.0(4) . . yes
C4 C3 C1 131.9(5) . 3_667 yes
C2 C3 C1 109.1(4) . 3_667 yes
C3 C4 C5 119.1(6) . . yes
C6 C5 C4 121.9(5) . . yes
C7 C6 C5 119.2(4) . . yes
C7 C6 C8 120.1(5) . . yes
C5 C6 C8 120.6(4) . . yes
C6 C7 C2 118.8(6) . . yes
C13 C8 C9 118.6(3) . . yes
C13 C8 C6 120.8(3) . . yes
C9 C8 C6 120.6(4) . . yes
C10 C9 C8 119.5(5) . . yes
C11 C10 C9 121.2(4) . . yes
C10 C11 C12 119.9(4) . . yes
C11 C12 C13 119.5(5) . . yes
C8 C13 C12 121.3(4) . . yes

loop_
_geom_bond_atom_site_label_1
_geom_bond_atom_site_label_2
_geom_bond_distance
_geom_bond_site_symmetry_2
_geom_bond_publ_flag
S1 C1 1.739(5) . yes
S1 C2 1.762(4) . yes
C1 C1 1.360(10) 3_667 yes
C1 C3 1.448(4) 3_667 yes
C2 C3 1.396(8) . yes
C2 C7 1.406(5) . yes
C3 C4 1.390(7) . yes
C3 C1 1.448(4) 3_667 yes
C4 C5 1.403(5) . yes
C5 C6 1.392(8) . yes
C6 C7 1.391(7) . yes
C6 C8 1.490(5) . yes
C8 C13 1.395(7) . yes
C8 C9 1.413(5) . yes
C9 C10 1.403(5) . yes
C10 C11 1.375(8) . yes
C11 C12 1.396(6) . yes
C12 C13 1.399(6) . yes
